data_2109007
loop_
_publ_author_name
'Schoiber, J\"urgen'
'S\"ollinger, Daniela'
'Baran, Volodymyr'
'Diemant, Thomas'
'Redhammer, G\"unther J.'
'Behm, R. Jurgen'
'Pokrant, Simone'

_publ_section_title
;
 Resolving the structure of V~3~O~7~&#x00B7;H~2~O and Mo-substituted
 V~3~O~7~&#x00B7;H~2~O
;
_journal_coeditor_code JE5048SUP1
_journal_issue 4
_journal_name_full 'Acta Crystallographica Section B'
_journal_page_first
;
;
_journal_paper_doi 10.1107/S2052520622006473
_journal_volume 78
_journal_year 2022
_chemical_formula_iupac V3O7.H2O
_chemical_formula_moiety V3O7.H2O
_chemical_formula_sum 'H2 O8 V3'
_chemical_formula_weight 282.84
_space_group_IT_number 62
_space_group_name_Hall '-P 2c 2n'
_space_group_name_H-M_alt 'P n a m'
_symmetry_cell_setting orthorhombic
_symmetry_space_group_name_Hall '-P 2c 2n'
_symmetry_space_group_name_H-M 'P n a m'
_audit_creation_date 06/04/2021
_audit_creation_method 'FullProf Suite'
_cell_angle_alpha 90.0000
_cell_angle_beta 90.0000
_cell_angle_gamma 90.0000
_cell_formula_units_Z 4
_cell_length_a 16.8658(5)
_cell_length_b 9.3282(3)
_cell_length_c 3.63523(10)
_cell_measurement_temperature 298
_cell_volume 571.92(3)
_computing_structure_refinement FULLPROF
_diffrn_ambient_temperature 298
_diffrn_measurement_device_type SPODI
_diffrn_measurement_method POWDER
_diffrn_radiation_type 'Constant Wavelength Neutron Diffraction'
_diffrn_radiation_wavelength 1.54820
_diffrn_source 'nuclear reactor'
_exptl_crystal_density_diffrn 3.2848
_pd_meas_2theta_range_inc 0.050019
_pd_meas_2theta_range_max 151.89999
_pd_meas_2theta_range_min 0.95000
_pd_meas_number_of_points 3020
_pd_proc_2theta_range_inc 0.050019
_pd_proc_2theta_range_max 151.9526
_pd_proc_2theta_range_min 1.0026
_pd_proc_ls_background_function 'linear extrapolation'
_pd_proc_ls_pref_orient_corr none
_pd_proc_ls_profile_function pseudo-voigt
_pd_proc_ls_prof_R_factor 1.4889
_pd_proc_ls_prof_wR_expected 1.1432
_pd_proc_ls_prof_wR_factor 1.8606
_pd_proc_wavelength 1.548200
_refine_ls_number_parameters 78
_refine_ls_number_reflns 718
_refine_ls_number_restraints 0
_refine_ls_R_I_factor 4.6453
_cod_data_source_file je5048sup1.cif
_cod_data_source_block VO
_cod_original_formula_sum V3O7.H2O
_cod_database_code 2109007

loop_
_symmetry_equiv_pos_as_xyz
x,y,z
x+1/2,-y+1/2,-z+1/2
-x+1/2,y+1/2,-z
-x,-y,z+1/2
-x,-y,-z
-x+1/2,y+1/2,z+1/2
x+1/2,-y+1/2,z
x,y,-z+1/2

loop_
_atom_site_label
_atom_site_fract_x
_atom_site_fract_y
_atom_site_fract_z
_atom_site_U_iso_or_equiv
_atom_site_occupancy
_atom_site_adp_type
_atom_site_type_symbol
H1 0.24310 0.14239 -0.0425 0.09780 1.00000 Uiso H
V1 0.03894 0.10339 0.25000 0.02398 1.00000 Uiso V
V2 0.85341 0.06393 0.25000 0.01384 1.00000 Uiso V
V3 0.46940 0.07410 0.25000 0.01281 1.00000 Uiso V
O1 0.96160 0.93107 0.25000 0.00820 1.00000 Uiso O
O2 0.09437 0.27070 0.25000 0.01289 1.00000 Uiso O
O3 0.13337 0.96874 0.25000 0.01182 1.00000 Uiso O
O4 0.93977 0.21266 0.25000 0.00924 1.00000 Uiso O
O5 0.78268 0.19022 0.25000 0.01412 1.00000 Uiso O
O6 0.78011 0.89326 0.25000 0.01238 1.00000 Uiso O
O7 0.52012 0.92266 0.25000 0.00650 1.00000 Uiso O
O8 0.36106 0.03679 0.25000 0.01731 1.00000 Uiso O

loop_
_atom_type_symbol
_atom_type_scat_length_neutron
_atom_type_scat_source
H -0.37390 V.F._Sears_Neutron_News_3_26_(1992)
V -0.03820 V.F._Sears_Neutron_News_3_26_(1992)
O 0.58030 V.F._Sears_Neutron_News_3_26_(1992)

loop_
_geom_angle_atom_site_label_1
_geom_angle_atom_site_label_2
_geom_angle_atom_site_label_3
_geom_angle_site_symmetry_1
_geom_angle_site_symmetry_2
_geom_angle_site_symmetry_3
_geom_angle
_geom_angle_publ_flag
? ? ? ? ? ? ? ?

loop_
_geom_bond_atom_site_label_1
_geom_bond_atom_site_label_2
_geom_bond_site_symmetry_1
_geom_bond_site_symmetry_2
_geom_bond_distance
_geom_bond_publ_flag
? ? ? ? ? ?

loop_
_geom_contact_atom_site_label_1
_geom_contact_atom_site_label_2
_geom_contact_distance
_geom_contact_site_symmetry_1
_geom_contact_site_symmetry_2
_geom_contact_publ_flag
? ? ? ? ? ?

loop_
_geom_hbond_atom_site_label_D
_geom_hbond_atom_site_label_H
_geom_hbond_atom_site_label_A
_geom_hbond_site_symmetry_D
_geom_hbond_site_symmetry_H
_geom_hbond_site_symmetry_A
_geom_hbond_distance_DH
_geom_hbond_distance_HA
_geom_hbond_distance_DA
_geom_hbond_angle_DHA
_geom_hbond_publ_flag
? ? ? ? ? ? ? ? ? ? ?

loop_
_geom_torsion_atom_site_label_1
_geom_torsion_atom_site_label_2
_geom_torsion_atom_site_label_3
_geom_torsion_atom_site_label_4
_geom_torsion_site_symmetry_1
_geom_torsion_site_symmetry_2
_geom_torsion_site_symmetry_3
_geom_torsion_site_symmetry_4
_geom_torsion
_geom_torsion_publ_flag
? ? ? ? ? ? ? ? ? ?

_cod_database_fobs_code 2109007
